data_1572938
loop_
_publ_author_name
'Virtue, Jemma I.'
'Tsoukatos, Steven'
'Johnston, Martin R.'
'Bloch, Witold M.'

_publ_section_title
;
 Halide-triggered assembly and selective bisulfate recognition in a
 quadruply interlocked coordination cage.
;
_journal_issue 45
_journal_name_full 'Chemical science'
_journal_page_first 19119
_journal_page_last 19125
_journal_paper_doi 10.1039/d4sc04913f
_journal_volume 15
_journal_year 2024
_chemical_formula_moiety 'C84 H56 N24 Pd2, (C2 H3 N)19 (B F4)3'
_chemical_formula_sum 'C122 H113 B3 F12 N43 Pd2'
_chemical_formula_weight 2654.78
_space_group_crystal_system monoclinic
_space_group_IT_number 12
_space_group_name_Hall '-I 2y'
_space_group_name_H-M_alt 'I 1 2/m 1'
_atom_sites_solution_hydrogens geom
_audit_creation_method SHELXL-2019/3
_audit_update_record
;
2024-10-18 deposited with the CCDC.	2024-10-24 downloaded from the CCDC.
;
_cell_angle_alpha 90
_cell_angle_beta 90.35(3)
_cell_angle_gamma 90
_cell_formula_units_Z 2
_cell_length_a 16.859(3)
_cell_length_b 23.453(5)
_cell_length_c 17.529(10)
_cell_measurement_reflns_used 3948
_cell_measurement_temperature 100(2)
_cell_measurement_theta_max 13.79
_cell_measurement_theta_min 0.72
_cell_volume 6931(4)
_computing_cell_refinement 'XDS (Kabsch, 1993)'
_computing_data_collection 'BluIce (McPhillips, 2002)'
_computing_data_reduction 'XDS (Kabsch, 1993)'
_computing_molecular_graphics 'shelXle (Huebschle, 2014)'
_computing_publication_material 'CIFTAB (Sheldrick, 1997)'
_computing_structure_refinement 'SHELXL-2018/3 (Sheldrick, 2018)'
_computing_structure_solution 'SHELXT-2018/3 (Sheldrick, 2018)'
_diffrn_ambient_temperature 100(2)
_diffrn_measured_fraction_theta_full 0.948
_diffrn_measured_fraction_theta_max 0.756
_diffrn_measurement_device_type 'ADSC Quantum 210r'
_diffrn_measurement_method 'Phi Scan'
_diffrn_radiation_type MoK\a
_diffrn_radiation_wavelength 0.71073
_diffrn_reflns_av_R_equivalents 0.0549
_diffrn_reflns_av_unetI/netI 0.0339
_diffrn_reflns_Laue_measured_fraction_full 0.948
_diffrn_reflns_Laue_measured_fraction_max 0.756
_diffrn_reflns_limit_h_max 22
_diffrn_reflns_limit_h_min -22
_diffrn_reflns_limit_k_max 28
_diffrn_reflns_limit_k_min -28
_diffrn_reflns_limit_l_max 22
_diffrn_reflns_limit_l_min -23
_diffrn_reflns_number 41441
_diffrn_reflns_point_group_measured_fraction_full 0.948
_diffrn_reflns_point_group_measured_fraction_max 0.756
_diffrn_reflns_theta_full 25.242
_diffrn_reflns_theta_max 29.004
_diffrn_reflns_theta_min 1.450
_diffrn_source 'MX1 Beamline Australian Synchrotron'
_exptl_absorpt_coefficient_mu 0.337
_exptl_absorpt_correction_type none
_exptl_crystal_colour colorless
_exptl_crystal_density_diffrn 1.272
_exptl_crystal_description block
_exptl_crystal_F_000 2722
_exptl_crystal_recrystallization_method 'Re-crystallisation from solvent: MeCN'
_exptl_crystal_size_max 0.18
_exptl_crystal_size_mid 0.10
_exptl_crystal_size_min 0.04
_refine_diff_density_max 1.530
_refine_diff_density_min -0.875
_refine_diff_density_rms 0.081
_refine_ls_extinction_method none
_refine_ls_goodness_of_fit_ref 0.984
_refine_ls_hydrogen_treatment constr
_refine_ls_matrix_type full
_refine_ls_number_parameters 515
_refine_ls_number_reflns 7114
_refine_ls_number_restraints 730
_refine_ls_restrained_S_all 0.958
_refine_ls_R_factor_all 0.0621
_refine_ls_R_factor_gt 0.0534
_refine_ls_shift/su_max 0.000
_refine_ls_shift/su_mean 0.000
_refine_ls_structure_factor_coef Fsqd
_refine_ls_weighting_details 'w=1/[\s^2^(Fo^2^)+(0.1043P)^2^+12.0061P] where P=(Fo^2^+2Fc^2^)/3'
_refine_ls_weighting_scheme calc
_refine_ls_wR_factor_gt 0.1563
_refine_ls_wR_factor_ref 0.1629
_reflns_Friedel_coverage 0.000
_reflns_number_gt 5969
_reflns_number_total 7114
_reflns_threshold_expression 'I > 2\s(I)'
_cod_data_source_file d4sc04913f2.cif
_cod_data_source_block 1
_cod_depositor_comments 'Adding full bibliography for 1572937--1572941.cif.'
_cod_original_sg_symbol_H-M 'I 2/m'
_cod_database_code 1572938
_shelx_shelxl_version_number 2019/3
_shelx_space_group_comment
;
The symmetry employed for this shelxl refinement is uniquely defined
by the following loop, which should always be used as a source of
symmetry information in preference to the above space-group names.
They are only intended as comments.
;

loop_
_space_group_symop_operation_xyz
'x, y, z'
'-x, y, -z'
'x+1/2, y+1/2, z+1/2'
'-x+1/2, y+1/2, -z+1/2'
'-x, -y, -z'
'x, -y, z'
'-x+1/2, -y+1/2, -z+1/2'
'x+1/2, -y+1/2, z+1/2'

loop_
_atom_site_label
_atom_site_type_symbol
_atom_site_fract_x
_atom_site_fract_y
_atom_site_fract_z
_atom_site_U_iso_or_equiv
_atom_site_adp_type
_atom_site_occupancy
_atom_site_site_symmetry_order
_atom_site_calc_flag
_atom_site_refinement_flags_posn
_atom_site_refinement_flags_adp
_atom_site_refinement_flags_occupancy
_atom_site_disorder_assembly
_atom_site_disorder_group
Pd1 Pd 0.500000 0.32381(2) 0.000000 0.03834(13) Uani 1 2 d S T P . .
N1_1 N 0.45044(16) 0.32344(9) -0.10485(15) 0.0395(5) Uani 1 1 d . U . . .
C2_1 C 0.41652(19) 0.27539(13) -0.13169(18) 0.0443(7) Uani 1 1 d . U . . .
H2_1 H 0.412934 0.243822 -0.099778 0.053 Uiso 1 1 calc R U . . .
C3_1 C 0.3866(2) 0.27155(15) -0.20585(19) 0.0480(7) Uani 1 1 d . U . . .
C4_1 C 0.3936(2) 0.31904(15) -0.2531(2) 0.0523(8) Uani 1 1 d . U . . .
H4_1 H 0.374918 0.317720 -0.303103 0.063 Uiso 1 1 calc R U . . .
C5_1 C 0.4286(2) 0.36810(15) -0.22510(19) 0.0508(8) Uani 1 1 d . U . . .
H5_1 H 0.432895 0.400260 -0.255832 0.061 Uiso 1 1 calc R U . . .
C6_1 C 0.4570(2) 0.36895(14) -0.15105(19) 0.0457(7) Uani 1 1 d . U . . .
H6_1 H 0.481311 0.401838 -0.132671 0.055 Uiso 1 1 calc R U . . .
C7_1 C 0.3528(2) 0.21969(15) -0.2328(2) 0.0517(8) Uani 1 1 d . U . . .
C8_1 C 0.3256(2) 0.17686(14) -0.2597(2) 0.0531(9) Uani 1 1 d . U . . .
C9_1 C 0.2914(2) 0.12952(15) -0.2979(2) 0.0560(9) Uani 1 1 d . U . . .
C10_1 C 0.2578(2) 0.08113(15) -0.2684(2) 0.0543(8) Uani 1 1 d . U . . .
H10_1 H 0.255739 0.070866 -0.217245 0.065 Uiso 1 1 calc R U . . .
N11_1 N 0.2282(2) 0.05136(12) -0.32777(19) 0.0603(8) Uani 1 1 d . U . . .
N12_1 N 0.2388(3) 0.07815(15) -0.3951(2) 0.0805(12) Uani 1 1 d . U . . .
C13_1 C 0.2779(3) 0.12515(18) -0.3773(3) 0.0784(14) Uani 1 1 d . U . . .
H13_1 H 0.294403 0.152108 -0.412663 0.094 Uiso 1 1 calc R U . . .
C14_1 C 0.1816(4) 0.000000 -0.3249(4) 0.0664(15) Uani 1 2 d S TU P . .
H14A_1 H 0.150999 -0.000001 -0.278282 0.080 Uiso 1 2 calc R U P . .
H14B_1 H 0.144564 -0.000001 -0.367468 0.080 Uiso 1 2 calc R U P . .
N1_2 N 0.39140(16) 0.32212(10) 0.04701(15) 0.0399(6) Uani 1 1 d . U . . .
C2_2 C 0.3670(2) 0.27421(13) 0.08236(18) 0.0439(7) Uani 1 1 d . U . . .
H2_2 H 0.401865 0.243622 0.086347 0.053 Uiso 1 1 calc R U . . .
C3_2 C 0.2916(2) 0.26895(14) 0.11303(18) 0.0468(7) Uani 1 1 d . U . . .
C4_2 C 0.2397(2) 0.31482(15) 0.1059(2) 0.0509(8) Uani 1 1 d . U . . .
H4_2 H 0.188602 0.312671 0.125354 0.061 Uiso 1 1 calc R U . . .
C5_2 C 0.2655(2) 0.36375(15) 0.06944(19) 0.0504(8) Uani 1 1 d . U . . .
H5_2 H 0.231812 0.394923 0.064335 0.060 Uiso 1 1 calc R U . . .
C6_2 C 0.3412(2) 0.36601(14) 0.04082(18) 0.0443(7) Uani 1 1 d . U . . .
H6_2 H 0.357949 0.399064 0.016426 0.053 Uiso 1 1 calc R U . . .
C7_2 C 0.2678(2) 0.21723(15) 0.1495(2) 0.0529(8) Uani 1 1 d . U . . .
C8_2 C 0.2447(2) 0.17502(14) 0.1802(2) 0.0513(8) Uani 1 1 d . U . . .
C9_2 C 0.2106(2) 0.12837(14) 0.2202(2) 0.0529(8) Uani 1 1 d . U . . .
C10_2 C 0.2451(2) 0.08035(14) 0.2505(2) 0.0535(8) Uani 1 1 d . U . . .
H10_2 H 0.298062 0.069762 0.246776 0.064 Uiso 1 1 calc R U . . .
N11_2 N 0.1873(2) 0.05150(12) 0.28685(19) 0.0577(8) Uani 1 1 d . U . . .
N12_2 N 0.1165(2) 0.07836(14) 0.2840(2) 0.0684(9) Uani 1 1 d . U . . .
C13_2 C 0.1309(3) 0.12457(17) 0.2431(3) 0.0658(10) Uani 1 1 d . U . . .
H13_2 H 0.092584 0.151614 0.230896 0.079 Uiso 1 1 calc R U . . .
C14_2 C 0.1956(4) 0.000000 0.3320(3) 0.0620(14) Uani 1 2 d S TU P . .
H14A_2 H 0.155644 0.000000 0.371615 0.074 Uiso 1 2 calc R U P . .
H14B_2 H 0.247219 0.000001 0.356660 0.074 Uiso 1 2 calc R U P . .
B1_3^a B 0.0063(18) 0.000000 -0.4910(14) 0.048(4) Uani 0.296(8) 2 d DS TU P A 1
F2_3^a F 0.0897(11) 0.000000 -0.4899(13) 0.072(5) Uani 0.296(8) 2 d DS TU P A 1
F3_3^a F 0.000000 0.0560(7) -0.500000 0.068(5) Uani 0.296(8) 2 d DS TU P A 1
F4_3^a F -0.0108(15) 0.000000 -0.4128(11) 0.068(5) Uani 0.296(8) 2 d DS TU P A 1
F5_3^a F -0.0307(15) -0.0438(8) -0.5273(13) 0.065(5) Uani 0.148(4) 1 d D U P A 1
B1_3^b B 0.000000 0.000000 -0.500000 0.045(4) Uani 0.408(16) 4 d DS TU P A 2
F2_3^b F -0.026(2) 0.0517(9) -0.480(2) 0.045(5) Uani 0.102(4) 1 d D U P A 2
F3_3^b F -0.0448(19) -0.0385(10) -0.473(2) 0.062(7) Uani 0.102(4) 1 d D U P A 2
F4_3^b F 0.0844(14) 0.000000 -0.5112(19) 0.062(6) Uani 0.204(8) 2 d DS TU P A 2
F5_3^b F -0.010(2) 0.000000 -0.5847(13) 0.055(5) Uani 0.204(8) 2 d DS TU P A 2
B1_4 B 0.5095(8) 0.1411(4) 0.0160(8) 0.086(3) Uani 0.5 1 d D U P . .
F2_4^a F 0.5623(8) 0.1404(5) 0.0779(10) 0.112(5) Uani 0.296(8) 1 d D U P A 1
F3_4^a F 0.5652(8) 0.1317(7) -0.0613(10) 0.115(5) Uani 0.296(8) 1 d D U P A 1
F4_4^a F 0.489(2) 0.1938(7) -0.002(3) 0.071(6) Uani 0.296(8) 1 d D U P A 1
F5_4^a F 0.4684(14) 0.0954(7) 0.0140(15) 0.104(5) Uani 0.296(8) 1 d D U P A 1
F2_4^b F 0.485(2) 0.0932(10) -0.018(2) 0.107(8) Uani 0.204(8) 1 d D U P A 2
F3_4^b F 0.469(2) 0.1869(10) -0.015(2) 0.092(8) Uani 0.204(8) 1 d D U P A 2
F4_4^b F 0.5855(9) 0.1507(9) 0.0146(14) 0.103(6) Uani 0.204(8) 1 d D U P A 2
F5_4^b F 0.4821(16) 0.1495(8) 0.0929(10) 0.110(6) Uani 0.204(8) 1 d D U P A 2
N1_5^a N -0.0556(5) 0.2580(4) -0.1966(7) 0.156(5) Uani 0.733(10) 1 d D U P B 1
C2_5^a C -0.0475(4) 0.3033(4) -0.2232(7) 0.115(3) Uani 0.733(10) 1 d D U P B 1
C3_5^a C -0.0363(10) 0.3578(6) -0.2514(11) 0.139(6) Uani 0.733(10) 1 d D U P B 1
H3A_5^a H -0.036698 0.384627 -0.210073 0.208 Uiso 0.733(10) 1 calc R U P B 1
H3B_5^a H -0.078283 0.366865 -0.286698 0.208 Uiso 0.733(10) 1 calc R U P B 1
H3C_5^a H 0.013697 0.359718 -0.277145 0.208 Uiso 0.733(10) 1 calc R U P B 1
N1_5^b N -0.0513(18) 0.3516(19) -0.1851(18) 0.162(12) Uani 0.267(10) 1 d D U P B 2
C2_5^b C -0.043(4) 0.373(2) -0.242(2) 0.141(11) Uani 0.267(10) 1 d D U P B 2
C3_5^b C -0.0164(19) 0.3805(13) -0.3186(15) 0.126(9) Uani 0.267(10) 1 d D U P B 2
H3D_5^b H 0.037825 0.392930 -0.318204 0.189 Uiso 0.267(10) 1 calc R U P B 2
H3E_5^b H -0.048767 0.408576 -0.343699 0.189 Uiso 0.267(10) 1 calc R U P B 2
H3F_5^b H -0.020509 0.344909 -0.345430 0.189 Uiso 0.267(10) 1 calc R U P B 2
N1_6^a N 0.2079(19) 0.2379(8) -0.0615(15) 0.103(6) Uani 0.58(7) 1 d D U P C 1
C2_6^a C 0.2314(18) 0.1933(10) -0.054(2) 0.085(5) Uani 0.58(7) 1 d D U P C 1
C3_6^a C 0.270(2) 0.1407(9) -0.0392(12) 0.101(6) Uani 0.58(7) 1 d D U P C 1
H3A_6^a H 0.316756 0.138020 -0.069715 0.151 Uiso 0.58(7) 1 calc R U P C 1
H3B_6^a H 0.234598 0.109875 -0.051845 0.151 Uiso 0.58(7) 1 calc R U P C 1
H3C_6^a H 0.284079 0.138431 0.013821 0.151 Uiso 0.58(7) 1 calc R U P C 1
N1_6^b N 0.174(4) 0.2313(14) -0.053(3) 0.132(10) Uani 0.42(7) 1 d D U P C 2
C2_6^b C 0.211(4) 0.1897(16) -0.042(3) 0.104(10) Uani 0.42(7) 1 d D U P C 2
C3_6^b C 0.232(4) 0.1302(13) -0.032(2) 0.139(10) Uani 0.42(7) 1 d D U P C 2
H3D_6^b H 0.241196 0.122606 0.020921 0.208 Uiso 0.42(7) 1 calc R U P C 2
H3E_6^b H 0.278922 0.121767 -0.060592 0.208 Uiso 0.42(7) 1 calc R U P C 2
H3F_6^b H 0.188992 0.106804 -0.050312 0.208 Uiso 0.42(7) 1 calc R U P C 2

loop_
_atom_site_aniso_label
_atom_site_aniso_U_11
_atom_site_aniso_U_22
_atom_site_aniso_U_33
_atom_site_aniso_U_23
_atom_site_aniso_U_13
_atom_site_aniso_U_12
Pd1 0.0485(2) 0.02639(18) 0.0401(2) 0.000 -0.00037(14) 0.000
N1_1 0.0493(14) 0.0255(12) 0.0438(13) -0.0006(9) -0.0004(12) -0.0002(10)
C2_1 0.0523(17) 0.0336(15) 0.0469(16) -0.0027(12) -0.0021(14) -0.0003(13)
C3_1 0.0515(17) 0.0442(18) 0.0483(17) -0.0047(13) -0.0031(15) 0.0009(14)
C4_1 0.0564(19) 0.057(2) 0.0433(17) 0.0007(14) -0.0052(16) 0.0017(16)
C5_1 0.0591(19) 0.0452(18) 0.0483(18) 0.0090(14) -0.0014(16) 0.0000(15)
C6_1 0.0513(17) 0.0350(16) 0.0507(17) 0.0012(13) -0.0015(15) -0.0003(13)
C7_1 0.0559(18) 0.049(2) 0.0497(18) -0.0042(15) -0.0076(16) 0.0003(16)
C8_1 0.060(2) 0.0434(19) 0.056(2) -0.0051(14) -0.0125(17) 0.0051(15)
C9_1 0.070(2) 0.0383(18) 0.060(2) -0.0060(14) -0.0184(18) 0.0051(16)
C10_1 0.064(2) 0.0441(18) 0.0551(19) -0.0045(14) -0.0134(17) 0.0066(16)
N11_1 0.080(2) 0.0336(15) 0.0669(19) -0.0003(13) -0.0236(17) -0.0007(14)
N12_1 0.137(3) 0.0429(17) 0.061(2) 0.0015(15) -0.033(2) -0.017(2)
C13_1 0.126(4) 0.046(2) 0.063(2) 0.0030(17) -0.032(3) -0.017(2)
C14_1 0.078(4) 0.039(3) 0.082(4) 0.000 -0.021(3) 0.000
N1_2 0.0483(13) 0.0294(13) 0.0419(13) -0.0012(9) -0.0001(12) -0.0027(10)
C2_2 0.0546(17) 0.0342(15) 0.0428(16) 0.0000(12) 0.0022(14) -0.0020(13)
C3_2 0.0597(18) 0.0397(17) 0.0410(16) -0.0016(12) 0.0022(15) -0.0075(14)
C4_2 0.0511(17) 0.054(2) 0.0479(18) -0.0036(14) 0.0039(16) -0.0019(15)
C5_2 0.0564(18) 0.0453(18) 0.0495(18) -0.0017(14) -0.0022(16) 0.0068(15)
C6_2 0.0558(17) 0.0347(15) 0.0425(16) -0.0008(12) -0.0025(14) 0.0018(13)
C7_2 0.061(2) 0.0471(19) 0.0505(18) -0.0018(15) 0.0044(16) -0.0067(16)
C8_2 0.061(2) 0.0414(18) 0.0513(19) -0.0038(13) 0.0094(17) -0.0036(14)
C9_2 0.065(2) 0.0393(18) 0.0546(19) -0.0022(14) 0.0113(17) -0.0051(15)
C10_2 0.066(2) 0.0398(17) 0.055(2) -0.0045(14) 0.0116(17) -0.0051(16)
N11_2 0.0738(19) 0.0354(16) 0.0641(19) 0.0000(12) 0.0184(16) 0.0007(14)
N12_2 0.074(2) 0.0422(16) 0.089(2) 0.0096(16) 0.0257(19) -0.0027(15)
C13_2 0.070(2) 0.044(2) 0.084(3) 0.0072(18) 0.017(2) 0.0007(17)
C14_2 0.091(4) 0.035(2) 0.060(3) 0.000 0.023(3) 0.000
B1_3^a 0.064(7) 0.028(6) 0.052(8) 0.000 -0.016(7) 0.000
F2_3^a 0.062(6) 0.076(9) 0.077(12) 0.000 -0.027(6) 0.000
F3_3^a 0.091(12) 0.030(5) 0.084(12) 0.000 0.024(11) 0.000
F4_3^a 0.092(13) 0.052(8) 0.060(6) 0.000 0.017(7) 0.000
F5_3^a 0.078(12) 0.047(8) 0.070(10) -0.005(7) -0.015(11) -0.027(8)
B1_3^b 0.061(8) 0.025(7) 0.048(8) 0.000 -0.013(8) 0.000
F2_3^b 0.053(12) 0.024(7) 0.057(12) 0.000(8) 0.031(11) -0.023(7)
F3_3^b 0.086(13) 0.025(10) 0.076(12) 0.011(10) 0.014(12) -0.005(9)
F4_3^b 0.060(8) 0.054(11) 0.071(14) 0.000 -0.006(8) 0.000
F5_3^b 0.074(13) 0.043(10) 0.048(7) 0.000 -0.009(8) 0.000
B1_4 0.086(7) 0.044(4) 0.127(8) -0.006(5) -0.023(6) 0.004(5)
F2_4^a 0.108(9) 0.082(7) 0.146(12) 0.011(7) -0.041(9) -0.006(6)
F3_4^a 0.100(8) 0.098(9) 0.147(12) -0.041(8) 0.032(8) 0.020(7)
F4_4^a 0.079(19) 0.042(5) 0.093(9) -0.006(10) -0.036(14) -0.010(8)
F5_4^a 0.135(13) 0.050(6) 0.128(13) 0.022(8) -0.023(10) -0.027(8)
F2_4^b 0.108(17) 0.056(8) 0.158(18) -0.029(11) 0.015(14) -0.012(9)
F3_4^b 0.108(19) 0.036(8) 0.132(14) -0.009(8) -0.057(11) -0.007(9)
F4_4^b 0.076(9) 0.096(11) 0.136(14) -0.013(11) -0.010(9) -0.009(8)
F5_4^b 0.136(15) 0.074(10) 0.119(9) 0.005(8) -0.002(10) 0.010(10)
N1_5^a 0.100(5) 0.080(5) 0.290(14) -0.045(6) 0.076(7) -0.013(4)
C2_5^a 0.068(4) 0.076(4) 0.203(10) -0.046(5) 0.032(5) -0.002(4)
C3_5^a 0.069(5) 0.098(8) 0.250(17) 0.003(9) -0.002(8) 0.025(5)
N1_5^b 0.107(16) 0.21(3) 0.17(2) 0.01(2) 0.040(17) 0.016(18)
C2_5^b 0.13(2) 0.14(2) 0.156(17) -0.021(16) 0.025(16) 0.010(19)
C3_5^b 0.14(2) 0.114(19) 0.127(16) -0.011(15) -0.013(15) 0.044(16)
N1_6^a 0.160(15) 0.072(6) 0.077(7) 0.006(5) -0.037(10) -0.017(7)
C2_6^a 0.121(11) 0.074(6) 0.060(12) 0.000(5) -0.011(8) -0.019(6)
C3_6^a 0.132(14) 0.076(8) 0.093(9) -0.022(6) -0.015(8) -0.004(7)
N1_6^b 0.20(3) 0.096(11) 0.101(14) 0.004(10) -0.039(19) -0.025(15)
C2_6^b 0.17(3) 0.093(10) 0.052(14) -0.003(9) -0.025(17) -0.030(13)
C3_6^b 0.17(3) 0.090(11) 0.16(2) -0.004(12) -0.01(2) -0.022(15)

loop_
_atom_type_symbol
_atom_type_description
_atom_type_scat_dispersion_real
_atom_type_scat_dispersion_imag
_atom_type_scat_source
C C 0.0033 0.0016 'International Tables Vol C Tables 4.2.6.8 and 6.1.1.4'
H H 0.0000 0.0000 'International Tables Vol C Tables 4.2.6.8 and 6.1.1.4'
B B 0.0013 0.0007 'International Tables Vol C Tables 4.2.6.8 and 6.1.1.4'
F F 0.0171 0.0103 'International Tables Vol C Tables 4.2.6.8 and 6.1.1.4'
N N 0.0061 0.0033 'International Tables Vol C Tables 4.2.6.8 and 6.1.1.4'
Pd Pd -0.9988 1.0072 'International Tables Vol C Tables 4.2.6.8 and 6.1.1.4'

loop_
_geom_angle_atom_site_label_1
_geom_angle_atom_site_label_2
_geom_angle_atom_site_label_3
_geom_angle
_geom_angle_site_symmetry_1
_geom_angle_site_symmetry_3
_geom_angle_publ_flag
N1_2 Pd1 N1_2_$1 177.74(13) . 2_655 ?
N1_2 Pd1 N1_1_$1 89.98(11) . 2_655 ?
N1_2 Pd1 N1_1_$1 90.01(11) 2_655 2_655 ?
N1_2 Pd1 N1_1 90.01(11) . . ?
N1_2 Pd1 N1_1 89.98(11) 2_655 . ?
N1_1 Pd1 N1_1 179.51(13) 2_655 . ?
C6_1 N1_1 C2_1 119.3(3) . . ?
C6_1 N1_1 Pd1 120.7(2) . . ?
C2_1 N1_1 Pd1 119.7(2) . . ?
N1_1 C2_1 C3_1 122.0(3) . . ?
N1_1 C2_1 H2_1 119.0 . . ?
C3_1 C2_1 H2_1 119.0 . . ?
C4_1 C3_1 C2_1 118.1(3) . . ?
C4_1 C3_1 C7_1 121.4(3) . . ?
C2_1 C3_1 C7_1 120.5(3) . . ?
C5_1 C4_1 C3_1 119.5(3) . . ?
C5_1 C4_1 H4_1 120.3 . . ?
C3_1 C4_1 H4_1 120.3 . . ?
C6_1 C5_1 C4_1 119.4(3) . . ?
C6_1 C5_1 H5_1 120.3 . . ?
C4_1 C5_1 H5_1 120.3 . . ?
N1_1 C6_1 C5_1 121.7(3) . . ?
N1_1 C6_1 H6_1 119.2 . . ?
C5_1 C6_1 H6_1 119.2 . . ?
C8_1 C7_1 C3_1 176.2(4) . . ?
C7_1 C8_1 C9_1 174.3(4) . . ?
C10_1 C9_1 C13_1 104.3(3) . . ?
C10_1 C9_1 C8_1 129.6(4) . . ?
C13_1 C9_1 C8_1 125.8(4) . . ?
N11_1 C10_1 C9_1 106.9(3) . . ?
N11_1 C10_1 H10_1 126.6 . . ?
C9_1 C10_1 H10_1 126.6 . . ?
C10_1 N11_1 N12_1 112.6(3) . . ?
C10_1 N11_1 C14_1 127.4(4) . . ?
N12_1 N11_1 C14_1 119.7(4) . . ?
C13_1 N12_1 N11_1 104.5(3) . . ?
N12_1 C13_1 C9_1 111.8(4) . . ?
N12_1 C13_1 H13_1 124.1 . . ?
C9_1 C13_1 H13_1 124.1 . . ?
N11_1 C14_1 N11_1 113.6(5) 6 . ?
N11_1 C14_1 H14A_1 108.8 6 . ?
N11_1 C14_1 H14A_1 108.8 . . ?
N11_1 C14_1 H14B_1 108.8 6 . ?
N11_1 C14_1 H14B_1 108.8 . . ?
H14A_1 C14_1 H14B_1 107.7 . . ?
C6_2 N1_2 C2_2 118.9(3) . . ?
C6_2 N1_2 Pd1 121.9(2) . . ?
C2_2 N1_2 Pd1 119.0(2) . . ?
N1_2 C2_2 C3_2 122.3(3) . . ?
N1_2 C2_2 H2_2 118.8 . . ?
C3_2 C2_2 H2_2 118.8 . . ?
C2_2 C3_2 C4_2 118.2(3) . . ?
C2_2 C3_2 C7_2 120.5(3) . . ?
C4_2 C3_2 C7_2 121.2(3) . . ?
C5_2 C4_2 C3_2 118.9(3) . . ?
C5_2 C4_2 H4_2 120.6 . . ?
C3_2 C4_2 H4_2 120.6 . . ?
C6_2 C5_2 C4_2 119.7(3) . . ?
C6_2 C5_2 H5_2 120.2 . . ?
C4_2 C5_2 H5_2 120.2 . . ?
N1_2 C6_2 C5_2 121.9(3) . . ?
N1_2 C6_2 H6_2 119.0 . . ?
C5_2 C6_2 H6_2 119.0 . . ?
C8_2 C7_2 C3_2 177.1(4) . . ?
C7_2 C8_2 C9_2 173.9(4) . . ?
C10_2 C9_2 C13_2 103.8(3) . . ?
C10_2 C9_2 C8_2 130.6(3) . . ?
C13_2 C9_2 C8_2 125.4(3) . . ?
N11_2 C10_2 C9_2 106.8(3) . . ?
N11_2 C10_2 H10_2 126.6 . . ?
C9_2 C10_2 H10_2 126.6 . . ?
C10_2 N11_2 N12_2 112.9(3) . . ?
C10_2 N11_2 C14_2 127.5(4) . . ?
N12_2 N11_2 C14_2 119.4(4) . . ?
C13_2 N12_2 N11_2 103.7(3) . . ?
N12_2 C13_2 C9_2 112.7(4) . . ?
N12_2 C13_2 H13_2 123.7 . . ?
C9_2 C13_2 H13_2 123.7 . . ?
N11_2 C14_2 N11_2_$2 112.8(5) . 6 ?
N11_2 C14_2 H14A_2 109.0 . . ?
N11_2 C14_2 H14A_2 109.0 6 . ?
N11_2 C14_2 H14B_2 109.0 . . ?
N11_2 C14_2 H14B_2 109.0 6 . ?
H14A_2 C14_2 H14B_2 107.8 . . ?
B1_3^a B1_3^a F5_3^a_$3 115(2) 5_554 5_554 ?
B1_3^a B1_3^a F5_3^a_$4 115(2) 5_554 2_554 ?
F5_3^a B1_3^a F5_3^a_$4 126(3) 5_554 2_554 ?
B1_3^a B1_3^a F3_3^a 81.8(10) 5_554 . ?
F5_3^a B1_3^a F3_3^a 34.7(11) 5_554 . ?
F5_3^a B1_3^a F3_3^a 161(3) 2_554 . ?
B1_3^a B1_3^a F3_3^a_$3 81.8(10) 5_554 5_554 ?
F5_3^a B1_3^a F3_3^a_$3 161(3) 5_554 5_554 ?
F5_3^a B1_3^a F3_3^a_$3 34.7(11) 2_554 5_554 ?
F3_3^a B1_3^a F3_3^a_$3 164(2) . 5_554 ?
B1_3^a B1_3^a F5_3^a_$2 50.0(19) 5_554 6 ?
F5_3^a B1_3^a F5_3^a_$2 67(2) 5_554 6 ?
F5_3^a B1_3^a F5_3^a_$2 165.4(19) 2_554 6 ?
F3_3^a B1_3^a F5_3^a_$2 32.8(10) . 6 ?
F3_3^a B1_3^a F5_3^a_$2 131(2) 5_554 6 ?
B1_3^a B1_3^a F5_3^a 50.0(19) 5_554 . ?
F5_3^a B1_3^a F5_3^a 165.4(19) 5_554 . ?
F5_3^a B1_3^a F5_3^a 67(2) 2_554 . ?
F3_3^a B1_3^a F5_3^a 131(2) . . ?
F3_3^a B1_3^a F5_3^a 32.8(10) 5_554 . ?
F5_3^a B1_3^a F5_3^a 98(2) 6 . ?
B1_3^a B1_3^a F4_3^a 134(10) 5_554 . ?
F5_3^a B1_3^a F4_3^a 78.7(19) 5_554 . ?
F5_3^a B1_3^a F4_3^a 78.7(19) 2_554 . ?
F3_3^a B1_3^a F4_3^a 95.8(12) . . ?
F3_3^a B1_3^a F4_3^a 95.8(12) 5_554 . ?
F5_3^a B1_3^a F4_3^a 111(2) 6 . ?
F5_3^a B1_3^a F4_3^a 111(2) . . ?
B1_3^a B1_3^a F2_3^a 124(10) 5_554 . ?
F5_3^a B1_3^a F2_3^a 68.9(19) 5_554 . ?
F5_3^a B1_3^a F2_3^a 68.9(19) 2_554 . ?
F3_3^a B1_3^a F2_3^a 94.6(13) . . ?
F3_3^a B1_3^a F2_3^a 94.6(13) 5_554 . ?
F5_3^a B1_3^a F2_3^a 117.5(19) 6 . ?
F5_3^a B1_3^a F2_3^a 117.5(19) . . ?
F4_3^a B1_3^a F2_3^a 101(2) . . ?
B1_3^a B1_3^a F2_3^a_$3 45(8) 5_554 5_554 ?
F5_3^a B1_3^a F2_3^a_$3 113.9(19) 5_554 5_554 ?
F5_3^a B1_3^a F2_3^a_$3 113.9(19) 2_554 5_554 ?
F3_3^a B1_3^a F2_3^a_$3 84.2(12) . 5_554 ?
F3_3^a B1_3^a F2_3^a_$3 84.2(12) 5_554 5_554 ?
F5_3^a B1_3^a F2_3^a_$3 57.2(15) 6 5_554 ?
F5_3^a B1_3^a F2_3^a_$3 57.2(15) . 5_554 ?
F4_3^a B1_3^a F2_3^a_$3 90(2) . 5_554 ?
F2_3^a B1_3^a F2_3^a_$3 169.0(19) . 5_554 ?
B1_3^a B1_3^a F4_3^a_$3 36(9) 5_554 5_554 ?
F5_3^a B1_3^a F4_3^a_$3 105.0(19) 5_554 5_554 ?
F5_3^a B1_3^a F4_3^a_$3 105.0(19) 2_554 5_554 ?
F3_3^a B1_3^a F4_3^a_$3 83.4(11) . 5_554 ?
F3_3^a B1_3^a F4_3^a_$3 83.4(11) 5_554 5_554 ?
F5_3^a B1_3^a F4_3^a_$3 63.6(15) 6 5_554 ?
F5_3^a B1_3^a F4_3^a_$3 63.6(15) . 5_554 ?
F4_3^a B1_3^a F4_3^a_$3 171(2) . 5_554 ?
F2_3^a B1_3^a F4_3^a_$3 87.8(18) . 5_554 ?
F2_3^a B1_3^a F4_3^a_$3 81.2(15) 5_554 5_554 ?
B1_3^a F2_3^a F5_3^a_$4 47.3(9) . 2_554 ?
B1_3^a F2_3^a F5_3^a_$3 47.3(9) . 5_554 ?
F5_3^a F2_3^a F5_3^a_$3 89(2) 2_554 5_554 ?
B1_3^a F2_3^a B1_3^a_$3 11.0(19) . 5_554 ?
F5_3^a F2_3^a B1_3^a_$3 51.3(10) 2_554 5_554 ?
F5_3^a F2_3^a B1_3^a_$3 51.3(10) 5_554 5_554 ?
F5_3^a F3_3^a F5_3^a_$3 136(4) 6 5_554 ?
F5_3^a F3_3^a B1_3^a_$3 60(2) 6 5_554 ?
F5_3^a F3_3^a B1_3^a_$3 76(2) 5_554 5_554 ?
F5_3^a F3_3^a B1_3^a 76(2) 6 . ?
F5_3^a F3_3^a B1_3^a 60(2) 5_554 . ?
B1_3^a F3_3^a B1_3^a 16(2) 5_554 . ?
B1_3^a F4_3^a F5_3^a_$4 43.9(10) . 2_554 ?
B1_3^a F4_3^a F5_3^a_$3 43.9(10) . 5_554 ?
F5_3^a F4_3^a F5_3^a_$3 78(2) 2_554 5_554 ?
B1_3^a F4_3^a B1_3^a_$3 9(2) . 5_554 ?
F5_3^a F4_3^a B1_3^a_$3 48.3(10) 2_554 5_554 ?
F5_3^a F4_3^a B1_3^a_$3 48.3(10) 5_554 5_554 ?
F3_3^a F5_3^a B1_3^a_$3 85(2) 5_554 5_554 ?
F3_3^a F5_3^a B1_3^a 71.3(19) 5_554 . ?
B1_3^a F5_3^a B1_3^a 14.6(19) 5_554 . ?
F3_3^a F5_3^a F5_3^a_$4 22.1(19) 5_554 2_554 ?
B1_3^a F5_3^a F5_3^a_$4 63.3(15) 5_554 2_554 ?
B1_3^a F5_3^a F5_3^a_$4 49.2(12) . 2_554 ?
F3_3^a F5_3^a F2_3^a_$3 127(3) 5_554 5_554 ?
B1_3^a F5_3^a F2_3^a_$3 63.8(16) 5_554 5_554 ?
B1_3^a F5_3^a F2_3^a_$3 71.5(18) . 5_554 ?
F5_3^a F5_3^a F2_3^a_$3 111(2) 2_554 5_554 ?
F3_3^a F5_3^a F4_3^a_$3 110(3) 5_554 5_554 ?
B1_3^a F5_3^a F4_3^a_$3 57.4(15) 5_554 5_554 ?
B1_3^a F5_3^a F4_3^a_$3 68.1(17) . 5_554 ?
F5_3^a F5_3^a F4_3^a_$3 97(2) 2_554 5_554 ?
F2_3^a F5_3^a F4_3^a_$3 89.1(14) 5_554 5_554 ?
F3_3^b B1_3^b F3_3^b 180(3) 5_554 . ?
F3_3^b B1_3^b F3_3^b 91(3) 6 . ?
F3_3^b B1_3^b F3_3^b 89(3) 2_554 . ?
F3_3^b B1_3^b F2_3^b 69(2) 5_554 . ?
F3_3^b B1_3^b F2_3^b 20.3(15) 6 . ?
F3_3^b B1_3^b F2_3^b 159.7(15) 2_554 . ?
F3_3^b B1_3^b F2_3^b 111(2) . . ?
F3_3^b B1_3^b F4_3^b 50.0(16) 5_554 . ?
F3_3^b B1_3^b F4_3^b 130.0(16) 6 . ?
F3_3^b B1_3^b F4_3^b 50.0(16) 2_554 . ?
F3_3^b B1_3^b F4_3^b 130.0(16) . . ?
F2_3^b B1_3^b F4_3^b 111.0(14) . . ?
F2_3^b B1_3^b F4_3^b 111.0(14) 6 . ?
F2_3^b B1_3^b F4_3^b 69.0(14) 2_554 . ?
F2_3^b B1_3^b F4_3^b 69.0(14) 5_554 . ?
F3_3^b B1_3^b F5_3^b 72.0(19) 5_554 . ?
F3_3^b B1_3^b F5_3^b 108.0(19) 6 . ?
F3_3^b B1_3^b F5_3^b 72.0(19) 2_554 . ?
F3_3^b B1_3^b F5_3^b 108.0(19) . . ?
F2_3^b B1_3^b F5_3^b 103.3(18) . . ?
F2_3^b B1_3^b F5_3^b 103.3(18) 6 . ?
F2_3^b B1_3^b F5_3^b 76.7(18) 2_554 . ?
F2_3^b B1_3^b F5_3^b 76.7(18) 5_554 . ?
F4_3^b B1_3^b F5_3^b 88.1(16) . . ?
F4_3^b B1_3^b F5_3^b 91.9(16) 5_554 . ?
F3_3^b F2_3^b B1_3^b 72(4) 6 . ?
F2_3^b F2_3^b B1_3^b 65.1(12) 2_554 . ?
F2_3^b F3_3^b B1_3^b 88(5) 6 . ?
F4_3^b F3_3^b B1_3^b 72.6(16) 5_554 . ?
F3_3^b F4_3^b B1_3^b 57.4(16) 2_554 . ?
F3_3^b F4_3^b B1_3^b 57.4(16) 5_554 . ?
B1_4 B1_4 F2_4^b_$1 94.0(19) 2_655 2_655 ?
B1_4 B1_4 F3_4^b_$1 98.5(19) 2_655 2_655 ?
B1_4 B1_4 F5_4^a_$1 77.4(19) 2_655 2_655 ?
B1_4 B1_4 F4_4^a_$1 81(2) 2_655 2_655 ?
F5_4^a B1_4 F4_4^a_$1 139(3) 2_655 2_655 ?
B1_4 B1_4 F5_4^a 73.0(17) 2_655 . ?
F5_4^a B1_4 F5_4^a 55(2) 2_655 . ?
F4_4^a B1_4 F5_4^a 146(2) 2_655 . ?
B1_4 B1_4 F4_4^b 118(4) 2_655 . ?
F2_4^b B1_4 F4_4^b 96(3) 2_655 . ?
F3_4^b B1_4 F4_4^b 62(2) 2_655 . ?
B1_4 B1_4 F4_4^a 70(2) 2_655 . ?
F5_4^a B1_4 F4_4^a 141(3) 2_655 . ?
F4_4^a B1_4 F4_4^a 16(3) 2_655 . ?
F5_4^a B1_4 F4_4^a 129.6(19) . . ?
B1_4 B1_4 F2_4^b 57.2(17) 2_655 . ?
F2_4^b B1_4 F2_4^b 37(3) 2_655 . ?
F3_4^b B1_4 F2_4^b 153(3) 2_655 . ?
F4_4^b B1_4 F2_4^b 116(2) . . ?
B1_4 B1_4 F3_4^b 54.0(15) 2_655 . ?
F2_4^b B1_4 F3_4^b 146(2) 2_655 . ?
F3_4^b B1_4 F3_4^b 54(3) 2_655 . ?
F4_4^b B1_4 F3_4^b 110(2) . . ?
F2_4^b B1_4 F3_4^b 109(2) . . ?
B1_4 B1_4 F2_4^a 170(4) 2_655 . ?
F5_4^a B1_4 F2_4^a 97.3(14) 2_655 . ?
F4_4^a B1_4 F2_4^a 98(2) 2_655 . ?
F5_4^a B1_4 F2_4^a 110.7(15) . . ?
F4_4^a B1_4 F2_4^a 111.3(19) . . ?
B1_4 B1_4 F5_4^b 131(3) 2_655 . ?
F2_4^b B1_4 F5_4^b 97(2) 2_655 . ?
F3_4^b B1_4 F5_4^b 89(3) 2_655 . ?
F4_4^b B1_4 F5_4^b 108.4(15) . . ?
F2_4^b B1_4 F5_4^b 116(2) . . ?
F3_4^b B1_4 F5_4^b 96(2) . . ?
F5_4^a F3_4^a B1_4_$1 53.2(9) 2_655 2_655 ?
F5_4^a F3_4^a B1_4 47.8(9) 2_655 . ?
B1_4 F3_4^a B1_4 22.7(8) 2_655 . ?
F4_4^a F4_4^a B1_4_$1 91(4) 2_655 2_655 ?
F4_4^a F4_4^a B1_4 72(3) 2_655 . ?
B1_4 F4_4^a B1_4 28.8(10) 2_655 . ?
F5_4^a F5_4^a B1_4_$1 63.4(15) 2_655 2_655 ?
F5_4^a F5_4^a B1_4 61.2(14) 2_655 . ?
B1_4 F5_4^a B1_4 29.5(10) 2_655 . ?
F5_4^a F5_4^a F3_4^a_$1 131.0(18) 2_655 2_655 ?
B1_4 F5_4^a F3_4^a_$1 80.8(13) 2_655 2_655 ?
B1_4 F5_4^a F3_4^a_$1 71.1(14) . 2_655 ?
F2_4^b F2_4^b B1_4 57.2(17) 2_655 . ?
B1_4 F2_4^b B1_4 28.7(11) 2_655 . ?
B1_4 F3_4^b F3_4^b_$1 74.1(17) 2_655 2_655 ?
B1_4 F3_4^b F4_4^b_$1 65.8(17) 2_655 2_655 ?
B1_4 F3_4^b B1_4 27.5(11) 2_655 . ?
F3_4^b F3_4^b B1_4 51.9(13) 2_655 . ?
F4_4^b F3_4^b B1_4 80.2(18) 2_655 . ?
F3_4^b F4_4^b B1_4 52.5(15) 2_655 . ?
B1_4 F4_4^b B1_4_$1 19.6(12) . 2_655 ?
B1_4 F5_4^b C3_5^b_$6 142.4(18) . 8 ?
B1_4 F5_4^b B1_4_$1 14.7(9) . 2_655 ?
N1_5^a C2_5^a C3_5^a 177.3(15) . . ?
C2_5^a C3_5^a H3A_5^a 109.5 . . ?
C2_5^a C3_5^a H3B_5^a 109.5 . . ?
H3A_5^a C3_5^a H3B_5^a 109.5 . . ?
C2_5^a C3_5^a H3C_5^a 109.5 . . ?
H3A_5^a C3_5^a H3C_5^a 109.5 . . ?
H3B_5^a C3_5^a H3C_5^a 109.5 . . ?
N1_5^b C2_5^b C3_5^b 158(5) . . ?
C2_5^b C3_5^b H3D_5^b 109.5 . . ?
F5_4^b C3_5^b H3D_5^b 98.1 8_454 . ?
C2_5^b C3_5^b H3E_5^b 109.5 . . ?
F5_4^b C3_5^b H3E_5^b 82.0 8_454 . ?
H3D_5^b C3_5^b H3E_5^b 109.5 . . ?
C2_5^b C3_5^b H3F_5^b 109.5 . . ?
F5_4^b C3_5^b H3F_5^b 36.3 8_454 . ?
H3D_5^b C3_5^b H3F_5^b 109.5 . . ?
H3E_5^b C3_5^b H3F_5^b 109.5 . . ?
N1_6^a C2_6^a C3_6^a 172(4) . . ?
C2_6^a C3_6^a H3A_6^a 109.5 . . ?
C2_6^a C3_6^a H3B_6^a 109.5 . . ?
H3A_6^a C3_6^a H3B_6^a 109.5 . . ?
C2_6^a C3_6^a H3C_6^a 109.5 . . ?
H3A_6^a C3_6^a H3C_6^a 109.5 . . ?
H3B_6^a C3_6^a H3C_6^a 109.5 . . ?
N1_6^b C2_6^b C3_6^b 161(5) . . ?
C2_6^b C3_6^b H3D_6^b 109.5 . . ?
C2_6^b C3_6^b H3E_6^b 109.5 . . ?
H3D_6^b C3_6^b H3E_6^b 109.5 . . ?
C2_6^b C3_6^b H3F_6^b 109.5 . . ?
H3D_6^b C3_6^b H3F_6^b 109.5 . . ?
H3E_6^b C3_6^b H3F_6^b 109.5 . . ?

loop_
_geom_bond_atom_site_label_1
_geom_bond_atom_site_label_2
_geom_bond_distance
_geom_bond_site_symmetry_2
_geom_bond_publ_flag
Pd1 N1_2 2.013(3) . ?
Pd1 N1_2_$1 2.013(3) 2_655 ?
Pd1 N1_1_$1 2.014(3) 2_655 ?
Pd1 N1_1 2.014(3) . ?
N1_1 C6_1 1.345(4) . ?
N1_1 C2_1 1.347(4) . ?
C2_1 C3_1 1.394(5) . ?
C2_1 H2_1 0.9300 . ?
C3_1 C4_1 1.394(5) . ?
C3_1 C7_1 1.423(5) . ?
C4_1 C5_1 1.381(5) . ?
C4_1 H4_1 0.9300 . ?
C5_1 C6_1 1.381(5) . ?
C5_1 H5_1 0.9300 . ?
C6_1 H6_1 0.9300 . ?
C7_1 C8_1 1.200(5) . ?
C8_1 C9_1 1.417(5) . ?
C9_1 C10_1 1.371(5) . ?
C9_1 C13_1 1.411(5) . ?
C10_1 N11_1 1.346(4) . ?
C10_1 H10_1 0.9300 . ?
N11_1 N12_1 1.350(5) . ?
N11_1 C14_1 1.439(5) . ?
N12_1 C13_1 1.320(5) . ?
C13_1 H13_1 0.9300 . ?
C14_1 H14A_1 0.9700 . ?
C14_1 H14B_1 0.9700 . ?
N1_2 C6_2 1.337(4) . ?
N1_2 C2_2 1.349(4) . ?
C2_2 C3_2 1.389(5) . ?
C2_2 H2_2 0.9300 . ?
C3_2 C4_2 1.391(5) . ?
C3_2 C7_2 1.429(5) . ?
C4_2 C5_2 1.385(5) . ?
C4_2 H4_2 0.9300 . ?
C5_2 C6_2 1.375(5) . ?
C5_2 H5_2 0.9300 . ?
C6_2 H6_2 0.9300 . ?
C7_2 C8_2 1.194(5) . ?
C8_2 C9_2 1.422(5) . ?
C9_2 C10_2 1.373(5) . ?
C9_2 C13_2 1.407(5) . ?
C10_2 N11_2 1.349(5) . ?
C10_2 H10_2 0.9300 . ?
N11_2 N12_2 1.350(5) . ?
N11_2 C14_2 1.450(4) . ?
N12_2 C13_2 1.323(5) . ?
C13_2 H13_2 0.9300 . ?
C14_2 H14A_2 0.9700 . ?
C14_2 H14B_2 0.9700 . ?
B1_3^a B1_3^a_$3 0.38(5) 5_554 ?
B1_3^a F5_3^a_$3 1.15(2) 5_554 ?
B1_3^a F5_3^a_$4 1.15(2) 2_554 ?
B1_3^a F3_3^a 1.327(15) . ?
B1_3^a F3_3^a_$3 1.327(15) 5_554 ?
B1_3^a F5_3^a_$2 1.36(2) 6 ?
B1_3^a F5_3^a 1.36(2) . ?
B1_3^a F4_3^a 1.40(3) . ?
B1_3^a F2_3^a 1.41(3) . ?
B1_3^a F2_3^a_$3 1.65(4) 5_554 ?
B1_3^a F4_3^a_$3 1.69(4) 5_554 ?
F2_3^a F5_3^a_$4 1.46(3) 2_554 ?
F2_3^a F5_3^a_$3 1.46(3) 5_554 ?
F3_3^a F5_3^a_$2 0.76(2) 6 ?
F3_3^a F5_3^a_$3 0.76(2) 5_554 ?
F4_3^a F5_3^a_$4 1.63(3) 2_554 ?
F4_3^a F5_3^a_$3 1.63(3) 5_554 ?
F5_3^a F5_3^a_$4 1.41(4) 2_554 ?
B1_3^b F3_3^b_$3 1.27(2) 5_554 ?
B1_3^b F3_3^b_$2 1.27(2) 6 ?
B1_3^b F3_3^b_$4 1.27(2) 2_554 ?
B1_3^b F3_3^b 1.27(2) . ?
B1_3^b F2_3^b 1.34(2) . ?
B1_3^b F2_3^b_$2 1.34(2) 6 ?
B1_3^b F2_3^b_$4 1.34(2) 2_554 ?
B1_3^b F2_3^b_$3 1.34(2) 5_554 ?
B1_3^b F4_3^b 1.44(2) . ?
B1_3^b F4_3^b_$3 1.44(2) 5_554 ?
B1_3^b F5_3^b 1.49(2) . ?
B1_3^b F5_3^b_$3 1.49(2) 5_554 ?
F2_3^b F3_3^b_$2 0.46(3) 6 ?
F2_3^b F2_3^b_$4 1.12(6) 2_554 ?
F2_3^b F3_3^b_$3 1.48(4) 5_554 ?
F2_3^b F4_3^b_$3 1.57(3) 5_554 ?
F2_3^b F5_3^b_$3 1.76(4) 5_554 ?
F3_3^b F4_3^b_$3 1.16(4) 5_554 ?
F3_3^b F5_3^b_$3 1.63(4) 5_554 ?
B1_4 B1_4_$1 0.65(2) 2_655 ?
B1_4 F2_4^b_$1 1.13(2) 2_655 ?
B1_4 F3_4^b_$1 1.13(3) 2_655 ?
B1_4 F5_4^a_$1 1.252(19) 2_655 ?
B1_4 F4_4^a_$1 1.26(2) 2_655 ?
B1_4 F5_4^a 1.278(18) . ?
B1_4 F4_4^b 1.301(18) . ?
B1_4 F4_4^a 1.32(2) . ?
B1_4 F2_4^b 1.34(2) . ?
B1_4 F3_4^b 1.38(2) . ?
B1_4 F2_4^a 1.399(15) . ?
B1_4 F5_4^b 1.44(2) . ?
F3_4^a F5_4^a_$1 1.32(3) 2_655 ?
F4_4^a F4_4^a_$1 0.38(6) 2_655 ?
F5_4^a F5_4^a_$1 1.17(5) 2_655 ?
F2_4^b F2_4^b_$1 0.81(7) 2_655 ?
F3_4^b F3_4^b_$1 1.16(5) 2_655 ?
F3_4^b F4_4^b_$1 1.26(4) 2_655 ?
F5_4^b C3_5^b_$6 1.70(3) 8 ?
N1_5^a C2_5^a 1.167(12) . ?
C2_5^a C3_5^a 1.385(16) . ?
C3_5^a H3A_5^a 0.9600 . ?
C3_5^a H3B_5^a 0.9600 . ?
C3_5^a H3C_5^a 0.9600 . ?
N1_5^b C2_5^b 1.12(3) . ?
C2_5^b C3_5^b 1.43(3) . ?
C3_5^b H3D_5^b 0.9600 . ?
C3_5^b H3E_5^b 0.9600 . ?
C3_5^b H3F_5^b 0.9600 . ?
N1_6^a C2_6^a 1.126(16) . ?
C2_6^a C3_6^a 1.417(17) . ?
C3_6^a H3A_6^a 0.9600 . ?
C3_6^a H3B_6^a 0.9600 . ?
C3_6^a H3C_6^a 0.9600 . ?
N1_6^b C2_6^b 1.18(2) . ?
C2_6^b C3_6^b 1.45(2) . ?
C3_6^b H3D_6^b 0.9600 . ?
C3_6^b H3E_6^b 0.9600 . ?
C3_6^b H3F_6^b 0.9600 . ?

loop_
_geom_torsion_atom_site_label_1
_geom_torsion_atom_site_label_2
_geom_torsion_atom_site_label_3
_geom_torsion_atom_site_label_4
_geom_torsion
_geom_torsion_site_symmetry_1
_geom_torsion_site_symmetry_2
_geom_torsion_site_symmetry_3
_geom_torsion_site_symmetry_4
_geom_torsion_publ_flag
C6_1 N1_1 C2_1 C3_1 -1.1(5) . . . . ?
Pd1 N1_1 C2_1 C3_1 -175.2(3) . . . . ?
N1_1 C2_1 C3_1 C4_1 0.9(5) . . . . ?
N1_1 C2_1 C3_1 C7_1 178.6(3) . . . . ?
C2_1 C3_1 C4_1 C5_1 -0.8(5) . . . . ?
C7_1 C3_1 C4_1 C5_1 -178.5(3) . . . . ?
C3_1 C4_1 C5_1 C6_1 0.9(5) . . . . ?
C2_1 N1_1 C6_1 C5_1 1.2(5) . . . . ?
Pd1 N1_1 C6_1 C5_1 175.2(3) . . . . ?
C4_1 C5_1 C6_1 N1_1 -1.1(5) . . . . ?
C13_1 C9_1 C10_1 N11_1 0.7(4) . . . . ?
C8_1 C9_1 C10_1 N11_1 175.0(4) . . . . ?
C9_1 C10_1 N11_1 N12_1 -1.5(5) . . . . ?
C9_1 C10_1 N11_1 C14_1 -174.4(4) . . . . ?
C10_1 N11_1 N12_1 C13_1 1.6(5) . . . . ?
C14_1 N11_1 N12_1 C13_1 175.1(4) . . . . ?
N11_1 N12_1 C13_1 C9_1 -1.1(6) . . . . ?
C10_1 C9_1 C13_1 N12_1 0.2(6) . . . . ?
C8_1 C9_1 C13_1 N12_1 -174.3(4) . . . . ?
C10_1 N11_1 C14_1 N11_1 -91.4(6) . . . 6 ?
N12_1 N11_1 C14_1 N11_1 96.2(5) . . . 6 ?
C6_2 N1_2 C2_2 C3_2 -0.4(4) . . . . ?
Pd1 N1_2 C2_2 C3_2 -177.0(2) . . . . ?
N1_2 C2_2 C3_2 C4_2 0.7(5) . . . . ?
N1_2 C2_2 C3_2 C7_2 179.5(3) . . . . ?
C2_2 C3_2 C4_2 C5_2 -0.6(5) . . . . ?
C7_2 C3_2 C4_2 C5_2 -179.4(3) . . . . ?
C3_2 C4_2 C5_2 C6_2 0.3(5) . . . . ?
C2_2 N1_2 C6_2 C5_2 0.0(4) . . . . ?
Pd1 N1_2 C6_2 C5_2 176.5(2) . . . . ?
C4_2 C5_2 C6_2 N1_2 0.0(5) . . . . ?
C13_2 C9_2 C10_2 N11_2 1.0(4) . . . . ?
C8_2 C9_2 C10_2 N11_2 176.0(4) . . . . ?
C9_2 C10_2 N11_2 N12_2 -1.6(4) . . . . ?
C9_2 C10_2 N11_2 C14_2 -175.6(4) . . . . ?
C10_2 N11_2 N12_2 C13_2 1.4(5) . . . . ?
C14_2 N11_2 N12_2 C13_2 176.0(4) . . . . ?
N11_2 N12_2 C13_2 C9_2 -0.7(5) . . . . ?
C10_2 C9_2 C13_2 N12_2 -0.2(5) . . . . ?
C8_2 C9_2 C13_2 N12_2 -175.5(4) . . . . ?
C10_2 N11_2 C14_2 N11_2 -89.4(6) . . . 6 ?
N12_2 N11_2 C14_2 N11_2 96.9(5) . . . 6 ?
B1_3^a B1_3^a F2_3^a F5_3^a -107.0(16) 5_554 . . 2_554 ?
F5_3^a B1_3^a F2_3^a F5_3^a 146(3) 5_554 . . 2_554 ?
F3_3^a B1_3^a F2_3^a F5_3^a 170(2) . . . 2_554 ?
F3_3^a B1_3^a F2_3^a F5_3^a -23.8(13) 5_554 . . 2_554 ?
F5_3^a B1_3^a F2_3^a F5_3^a -166(2) 6 . . 2_554 ?
F5_3^a B1_3^a F2_3^a F5_3^a -48(2) . . . 2_554 ?
F4_3^a B1_3^a F2_3^a F5_3^a 73.0(16) . . . 2_554 ?
F2_3^a B1_3^a F2_3^a F5_3^a -107.0(16) 5_554 . . 2_554 ?
F4_3^a B1_3^a F2_3^a F5_3^a -107.0(16) 5_554 . . 2_554 ?
B1_3^a B1_3^a F2_3^a F5_3^a 107.0(16) 5_554 . . 5_554 ?
F5_3^a B1_3^a F2_3^a F5_3^a -146(3) 2_554 . . 5_554 ?
F3_3^a B1_3^a F2_3^a F5_3^a 23.8(13) . . . 5_554 ?
F3_3^a B1_3^a F2_3^a F5_3^a -170(2) 5_554 . . 5_554 ?
F5_3^a B1_3^a F2_3^a F5_3^a 48(2) 6 . . 5_554 ?
F5_3^a B1_3^a F2_3^a F5_3^a 166(2) . . . 5_554 ?
F4_3^a B1_3^a F2_3^a F5_3^a -73.0(16) . . . 5_554 ?
F2_3^a B1_3^a F2_3^a F5_3^a 107.0(16) 5_554 . . 5_554 ?
F4_3^a B1_3^a F2_3^a F5_3^a 107.0(16) 5_554 . . 5_554 ?
F5_3^a B1_3^a F2_3^a B1_3^a -107.0(16) 5_554 . . 5_554 ?
F5_3^a B1_3^a F2_3^a B1_3^a 107.0(16) 2_554 . . 5_554 ?
F3_3^a B1_3^a F2_3^a B1_3^a -83.2(12) . . . 5_554 ?
F3_3^a B1_3^a F2_3^a B1_3^a 83.2(12) 5_554 . . 5_554 ?
F5_3^a B1_3^a F2_3^a B1_3^a -58.5(18) 6 . . 5_554 ?
F5_3^a B1_3^a F2_3^a B1_3^a 58.6(18) . . . 5_554 ?
F4_3^a B1_3^a F2_3^a B1_3^a 180.000(14) . . . 5_554 ?
F2_3^a B1_3^a F2_3^a B1_3^a 0.000(17) 5_554 . . 5_554 ?
F4_3^a B1_3^a F2_3^a B1_3^a 0.000(11) 5_554 . . 5_554 ?
B1_3^a B1_3^a F3_3^a F5_3^a 13(9) 5_554 . . 6 ?
F5_3^a B1_3^a F3_3^a F5_3^a 178.4(11) 5_554 . . 6 ?
F5_3^a B1_3^a F3_3^a F5_3^a 167(9) 2_554 . . 6 ?
F3_3^a B1_3^a F3_3^a F5_3^a 13(9) 5_554 . . 6 ?
F5_3^a B1_3^a F3_3^a F5_3^a 4(3) . . . 6 ?
F4_3^a B1_3^a F3_3^a F5_3^a -121(3) . . . 6 ?
F2_3^a B1_3^a F3_3^a F5_3^a 137(3) . . . 6 ?
F2_3^a B1_3^a F3_3^a F5_3^a -32(2) 5_554 . . 6 ?
F4_3^a B1_3^a F3_3^a F5_3^a 50(2) 5_554 . . 6 ?
B1_3^a B1_3^a F3_3^a F5_3^a -165(10) 5_554 . . 5_554 ?
F5_3^a B1_3^a F3_3^a F5_3^a -11(8) 2_554 . . 5_554 ?
F3_3^a B1_3^a F3_3^a F5_3^a -165(10) 5_554 . . 5_554 ?
F5_3^a B1_3^a F3_3^a F5_3^a -178.4(11) 6 . . 5_554 ?
F5_3^a B1_3^a F3_3^a F5_3^a -175(4) . . . 5_554 ?
F4_3^a B1_3^a F3_3^a F5_3^a 61(3) . . . 5_554 ?
F2_3^a B1_3^a F3_3^a F5_3^a -41(3) . . . 5_554 ?
F2_3^a B1_3^a F3_3^a F5_3^a 150(3) 5_554 . . 5_554 ?
F4_3^a B1_3^a F3_3^a F5_3^a -129(3) 5_554 . . 5_554 ?
F5_3^a B1_3^a F3_3^a B1_3^a 165(10) 5_554 . . 5_554 ?
F5_3^a B1_3^a F3_3^a B1_3^a 154(17) 2_554 . . 5_554 ?
F3_3^a B1_3^a F3_3^a B1_3^a 0.01(7) 5_554 . . 5_554 ?
F5_3^a B1_3^a F3_3^a B1_3^a -13(9) 6 . . 5_554 ?
F5_3^a B1_3^a F3_3^a B1_3^a -9(7) . . . 5_554 ?
F4_3^a B1_3^a F3_3^a B1_3^a -134(10) . . . 5_554 ?
F2_3^a B1_3^a F3_3^a B1_3^a 124(10) . . . 5_554 ?
F2_3^a B1_3^a F3_3^a B1_3^a -45(8) 5_554 . . 5_554 ?
F4_3^a B1_3^a F3_3^a B1_3^a 37(9) 5_554 . . 5_554 ?
B1_3^a B1_3^a F4_3^a F5_3^a 114.5(17) 5_554 . . 2_554 ?
F5_3^a B1_3^a F4_3^a F5_3^a -131(3) 5_554 . . 2_554 ?
F3_3^a B1_3^a F4_3^a F5_3^a -161(3) . . . 2_554 ?
F3_3^a B1_3^a F4_3^a F5_3^a 30.4(14) 5_554 . . 2_554 ?
F5_3^a B1_3^a F4_3^a F5_3^a 169(3) 6 . . 2_554 ?
F5_3^a B1_3^a F4_3^a F5_3^a 60(3) . . . 2_554 ?
F2_3^a B1_3^a F4_3^a F5_3^a -65.5(17) . . . 2_554 ?
F2_3^a B1_3^a F4_3^a F5_3^a 114.5(17) 5_554 . . 2_554 ?
B1_3^a B1_3^a F4_3^a F5_3^a -114.5(17) 5_554 . . 5_554 ?
F5_3^a B1_3^a F4_3^a F5_3^a 131(3) 2_554 . . 5_554 ?
F3_3^a B1_3^a F4_3^a F5_3^a -30.4(14) . . . 5_554 ?
F3_3^a B1_3^a F4_3^a F5_3^a 161(3) 5_554 . . 5_554 ?
F5_3^a B1_3^a F4_3^a F5_3^a -60(3) 6 . . 5_554 ?
F5_3^a B1_3^a F4_3^a F5_3^a -169(3) . . . 5_554 ?
F2_3^a B1_3^a F4_3^a F5_3^a 65.5(16) . . . 5_554 ?
F2_3^a B1_3^a F4_3^a F5_3^a -114.5(17) 5_554 . . 5_554 ?
F5_3^a B1_3^a F4_3^a B1_3^a 114.5(17) 5_554 . . 5_554 ?
F5_3^a B1_3^a F4_3^a B1_3^a -114.5(16) 2_554 . . 5_554 ?
F3_3^a B1_3^a F4_3^a B1_3^a 84.1(14) . . . 5_554 ?
F3_3^a B1_3^a F4_3^a B1_3^a -84.1(14) 5_554 . . 5_554 ?
F5_3^a B1_3^a F4_3^a B1_3^a 54.3(19) 6 . . 5_554 ?
F5_3^a B1_3^a F4_3^a B1_3^a -54.3(19) . . . 5_554 ?
F2_3^a B1_3^a F4_3^a B1_3^a 180.00(2) . . . 5_554 ?
F2_3^a B1_3^a F4_3^a B1_3^a 0.000(19) 5_554 . . 5_554 ?
B1_3^a B1_3^a F5_3^a F3_3^a 163(12) 5_554 . . 5_554 ?
F5_3^a B1_3^a F5_3^a F3_3^a 163(12) 5_554 . . 5_554 ?
F5_3^a B1_3^a F5_3^a F3_3^a 1.0(7) 2_554 . . 5_554 ?
F3_3^a B1_3^a F5_3^a F3_3^a 175(3) . . . 5_554 ?
F5_3^a B1_3^a F5_3^a F3_3^a 177(2) 6 . . 5_554 ?
F4_3^a B1_3^a F5_3^a F3_3^a -66(3) . . . 5_554 ?
F2_3^a B1_3^a F5_3^a F3_3^a 50(3) . . . 5_554 ?
F2_3^a B1_3^a F5_3^a F3_3^a -141(3) 5_554 . . 5_554 ?
F4_3^a B1_3^a F5_3^a F3_3^a 122(3) 5_554 . . 5_554 ?
F5_3^a B1_3^a F5_3^a B1_3^a -0.01(8) 5_554 . . 5_554 ?
F5_3^a B1_3^a F5_3^a B1_3^a -162(12) 2_554 . . 5_554 ?
F3_3^a B1_3^a F5_3^a B1_3^a 12(8) . . . 5_554 ?
F3_3^a B1_3^a F5_3^a B1_3^a -163(12) 5_554 . . 5_554 ?
F5_3^a B1_3^a F5_3^a B1_3^a 14(10) 6 . . 5_554 ?
F4_3^a B1_3^a F5_3^a B1_3^a 131(12) . . . 5_554 ?
F2_3^a B1_3^a F5_3^a B1_3^a -113(12) . . . 5_554 ?
F2_3^a B1_3^a F5_3^a B1_3^a 56(11) 5_554 . . 5_554 ?
F4_3^a B1_3^a F5_3^a B1_3^a -41(11) 5_554 . . 5_554 ?
B1_3^a B1_3^a F5_3^a F5_3^a 162(12) 5_554 . . 2_554 ?
F5_3^a B1_3^a F5_3^a F5_3^a 162(12) 5_554 . . 2_554 ?
F3_3^a B1_3^a F5_3^a F5_3^a 174(4) . . . 2_554 ?
F3_3^a B1_3^a F5_3^a F5_3^a -1.0(7) 5_554 . . 2_554 ?
F5_3^a B1_3^a F5_3^a F5_3^a 176(3) 6 . . 2_554 ?
F4_3^a B1_3^a F5_3^a F5_3^a -67(3) . . . 2_554 ?
F2_3^a B1_3^a F5_3^a F5_3^a 49(3) . . . 2_554 ?
F2_3^a B1_3^a F5_3^a F5_3^a -142(3) 5_554 . . 2_554 ?
F4_3^a B1_3^a F5_3^a F5_3^a 121(3) 5_554 . . 2_554 ?
B1_3^a B1_3^a F5_3^a F2_3^a -56(11) 5_554 . . 5_554 ?
F5_3^a B1_3^a F5_3^a F2_3^a -56(11) 5_554 . . 5_554 ?
F5_3^a B1_3^a F5_3^a F2_3^a 142(3) 2_554 . . 5_554 ?
F3_3^a B1_3^a F5_3^a F2_3^a -44(3) . . . 5_554 ?
F3_3^a B1_3^a F5_3^a F2_3^a 141(3) 5_554 . . 5_554 ?
F5_3^a B1_3^a F5_3^a F2_3^a -42(2) 6 . . 5_554 ?
F4_3^a B1_3^a F5_3^a F2_3^a 75(2) . . . 5_554 ?
F2_3^a B1_3^a F5_3^a F2_3^a -168.9(18) . . . 5_554 ?
F4_3^a B1_3^a F5_3^a F2_3^a -96.7(14) 5_554 . . 5_554 ?
B1_3^a B1_3^a F5_3^a F4_3^a 41(11) 5_554 . . 5_554 ?
F5_3^a B1_3^a F5_3^a F4_3^a 41(11) 5_554 . . 5_554 ?
F5_3^a B1_3^a F5_3^a F4_3^a -121(3) 2_554 . . 5_554 ?
F3_3^a B1_3^a F5_3^a F4_3^a 53(3) . . . 5_554 ?
F3_3^a B1_3^a F5_3^a F4_3^a -122(3) 5_554 . . 5_554 ?
F5_3^a B1_3^a F5_3^a F4_3^a 55(2) 6 . . 5_554 ?
F4_3^a B1_3^a F5_3^a F4_3^a 171.6(18) . . . 5_554 ?
F2_3^a B1_3^a F5_3^a F4_3^a -72(2) . . . 5_554 ?
F2_3^a B1_3^a F5_3^a F4_3^a 96.7(14) 5_554 . . 5_554 ?
F3_3^b B1_3^b F2_3^b F3_3^b 171(8) 5_554 . . 6 ?
F3_3^b B1_3^b F2_3^b F3_3^b 180.000(7) 2_554 . . 6 ?
F3_3^b B1_3^b F2_3^b F3_3^b -9(8) . . . 6 ?
F2_3^b B1_3^b F2_3^b F3_3^b -15(12) 6 . . 6 ?
F2_3^b B1_3^b F2_3^b F3_3^b 165(12) 2_554 . . 6 ?
F4_3^b B1_3^b F2_3^b F3_3^b -161(8) . . . 6 ?
F4_3^b B1_3^b F2_3^b F3_3^b 19(8) 5_554 . . 6 ?
F5_3^b B1_3^b F2_3^b F3_3^b 106(8) . . . 6 ?
F5_3^b B1_3^b F2_3^b F3_3^b -74(8) 5_554 . . 6 ?
F3_3^b B1_3^b F2_3^b F2_3^b 5(4) 5_554 . . 2_554 ?
F3_3^b B1_3^b F2_3^b F2_3^b -165(12) 6 . . 2_554 ?
F3_3^b B1_3^b F2_3^b F2_3^b 15(12) 2_554 . . 2_554 ?
F3_3^b B1_3^b F2_3^b F2_3^b -175(4) . . . 2_554 ?
F2_3^b B1_3^b F2_3^b F2_3^b 180.000(4) 6 . . 2_554 ?
F4_3^b B1_3^b F2_3^b F2_3^b 34(5) . . . 2_554 ?
F4_3^b B1_3^b F2_3^b F2_3^b -146(5) 5_554 . . 2_554 ?
F5_3^b B1_3^b F2_3^b F2_3^b -59(4) . . . 2_554 ?
F5_3^b B1_3^b F2_3^b F2_3^b 121(4) 5_554 . . 2_554 ?
F3_3^b B1_3^b F2_3^b F3_3^b -171(8) 6 . . 5_554 ?
F3_3^b B1_3^b F2_3^b F3_3^b 9(8) 2_554 . . 5_554 ?
F3_3^b B1_3^b F2_3^b F3_3^b 180.000(3) . . . 5_554 ?
F2_3^b B1_3^b F2_3^b F3_3^b 175(4) 6 . . 5_554 ?
F2_3^b B1_3^b F2_3^b F3_3^b -5(4) 2_554 . . 5_554 ?
F4_3^b B1_3^b F2_3^b F3_3^b 28(2) . . . 5_554 ?
F4_3^b B1_3^b F2_3^b F3_3^b -152(2) 5_554 . . 5_554 ?
F5_3^b B1_3^b F2_3^b F3_3^b -65(2) . . . 5_554 ?
F5_3^b B1_3^b F2_3^b F3_3^b 115(2) 5_554 . . 5_554 ?
F3_3^b B1_3^b F2_3^b F4_3^b 152(2) 5_554 . . 5_554 ?
F3_3^b B1_3^b F2_3^b F4_3^b -19(8) 6 . . 5_554 ?
F3_3^b B1_3^b F2_3^b F4_3^b 161(8) 2_554 . . 5_554 ?
F3_3^b B1_3^b F2_3^b F4_3^b -28(2) . . . 5_554 ?
F2_3^b B1_3^b F2_3^b F4_3^b -34(5) 6 . . 5_554 ?
F2_3^b B1_3^b F2_3^b F4_3^b 146(5) 2_554 . . 5_554 ?
F4_3^b B1_3^b F2_3^b F4_3^b 180.002(1) . . . 5_554 ?
F5_3^b B1_3^b F2_3^b F4_3^b 86.9(18) . . . 5_554 ?
F5_3^b B1_3^b F2_3^b F4_3^b -93.1(18) 5_554 . . 5_554 ?
F3_3^b B1_3^b F2_3^b F5_3^b -115(2) 5_554 . . 5_554 ?
F3_3^b B1_3^b F2_3^b F5_3^b 74(8) 6 . . 5_554 ?
F3_3^b B1_3^b F2_3^b F5_3^b -106(8) 2_554 . . 5_554 ?
F3_3^b B1_3^b F2_3^b F5_3^b 65(2) . . . 5_554 ?
F2_3^b B1_3^b F2_3^b F5_3^b 59(4) 6 . . 5_554 ?
F2_3^b B1_3^b F2_3^b F5_3^b -121(4) 2_554 . . 5_554 ?
F4_3^b B1_3^b F2_3^b F5_3^b -86.9(18) . . . 5_554 ?
F4_3^b B1_3^b F2_3^b F5_3^b 93.1(18) 5_554 . . 5_554 ?
F5_3^b B1_3^b F2_3^b F5_3^b 179.998(5) . . . 5_554 ?
F3_3^b B1_3^b F3_3^b F2_3^b -171(7) 6 . . 6 ?
F3_3^b B1_3^b F3_3^b F2_3^b 9(7) 2_554 . . 6 ?
F2_3^b B1_3^b F3_3^b F2_3^b -168(10) . . . 6 ?
F2_3^b B1_3^b F3_3^b F2_3^b 180.000(8) 2_554 . . 6 ?
F2_3^b B1_3^b F3_3^b F2_3^b 12(10) 5_554 . . 6 ?
F4_3^b B1_3^b F3_3^b F2_3^b -23(10) . . . 6 ?
F4_3^b B1_3^b F3_3^b F2_3^b 157(10) 5_554 . . 6 ?
F5_3^b B1_3^b F3_3^b F2_3^b 80(9) . . . 6 ?
F5_3^b B1_3^b F3_3^b F2_3^b -100(9) 5_554 . . 6 ?
F3_3^b B1_3^b F3_3^b F4_3^b 32(3) 6 . . 5_554 ?
F3_3^b B1_3^b F3_3^b F4_3^b -148(3) 2_554 . . 5_554 ?
F2_3^b B1_3^b F3_3^b F4_3^b 35(3) . . . 5_554 ?
F2_3^b B1_3^b F3_3^b F4_3^b -157(10) 6 . . 5_554 ?
F2_3^b B1_3^b F3_3^b F4_3^b 23(10) 2_554 . . 5_554 ?
F2_3^b B1_3^b F3_3^b F4_3^b -145(3) 5_554 . . 5_554 ?
F4_3^b B1_3^b F3_3^b F4_3^b 179.998(4) . . . 5_554 ?
F5_3^b B1_3^b F3_3^b F4_3^b -77(2) . . . 5_554 ?
F5_3^b B1_3^b F3_3^b F4_3^b 103(2) 5_554 . . 5_554 ?
F3_3^b B1_3^b F3_3^b F2_3^b 177(3) 6 . . 5_554 ?
F3_3^b B1_3^b F3_3^b F2_3^b -3(3) 2_554 . . 5_554 ?
F2_3^b B1_3^b F3_3^b F2_3^b 179.997(3) . . . 5_554 ?
F2_3^b B1_3^b F3_3^b F2_3^b -12(10) 6 . . 5_554 ?
F2_3^b B1_3^b F3_3^b F2_3^b 168(10) 2_554 . . 5_554 ?
F4_3^b B1_3^b F3_3^b F2_3^b -35(3) . . . 5_554 ?
F4_3^b B1_3^b F3_3^b F2_3^b 145(3) 5_554 . . 5_554 ?
F5_3^b B1_3^b F3_3^b F2_3^b 68(2) . . . 5_554 ?
F5_3^b B1_3^b F3_3^b F2_3^b -112(2) 5_554 . . 5_554 ?
F3_3^b B1_3^b F3_3^b F5_3^b -71(2) 6 . . 5_554 ?
F3_3^b B1_3^b F3_3^b F5_3^b 109(2) 2_554 . . 5_554 ?
F2_3^b B1_3^b F3_3^b F5_3^b -68(2) . . . 5_554 ?
F2_3^b B1_3^b F3_3^b F5_3^b 100(9) 6 . . 5_554 ?
F2_3^b B1_3^b F3_3^b F5_3^b -80(9) 2_554 . . 5_554 ?
F2_3^b B1_3^b F3_3^b F5_3^b 112(2) 5_554 . . 5_554 ?
F4_3^b B1_3^b F3_3^b F5_3^b 77(2) . . . 5_554 ?
F4_3^b B1_3^b F3_3^b F5_3^b -103(2) 5_554 . . 5_554 ?
F5_3^b B1_3^b F3_3^b F5_3^b 180.002(1) . . . 5_554 ?
F3_3^b B1_3^b F4_3^b F3_3^b -136(5) 5_554 . . 2_554 ?
F3_3^b B1_3^b F4_3^b F3_3^b 180.000(2) 6 . . 2_554 ?
F3_3^b B1_3^b F4_3^b F3_3^b 44(5) . . . 2_554 ?
F2_3^b B1_3^b F4_3^b F3_3^b -172(3) . . . 2_554 ?
F2_3^b B1_3^b F4_3^b F3_3^b 36(3) 6 . . 2_554 ?
F2_3^b B1_3^b F4_3^b F3_3^b -144(3) 2_554 . . 2_554 ?
F2_3^b B1_3^b F4_3^b F3_3^b 8(3) 5_554 . . 2_554 ?
F5_3^b B1_3^b F4_3^b F3_3^b -68(2) . . . 2_554 ?
F5_3^b B1_3^b F4_3^b F3_3^b 112(2) 5_554 . . 2_554 ?
F3_3^b B1_3^b F4_3^b F3_3^b -44(5) 6 . . 5_554 ?
F3_3^b B1_3^b F4_3^b F3_3^b 136(5) 2_554 . . 5_554 ?
F3_3^b B1_3^b F4_3^b F3_3^b 180.000(3) . . . 5_554 ?
F2_3^b B1_3^b F4_3^b F3_3^b -36(3) . . . 5_554 ?
F2_3^b B1_3^b F4_3^b F3_3^b 172(3) 6 . . 5_554 ?
F2_3^b B1_3^b F4_3^b F3_3^b -8(3) 2_554 . . 5_554 ?
F2_3^b B1_3^b F4_3^b F3_3^b 144(3) 5_554 . . 5_554 ?
F5_3^b B1_3^b F4_3^b F3_3^b 68(2) . . . 5_554 ?
F5_3^b B1_3^b F4_3^b F3_3^b -112(2) 5_554 . . 5_554 ?
F3_3^b B1_3^b F4_3^b F2_3^b -144(3) 5_554 . . 5_554 ?
F3_3^b B1_3^b F4_3^b F2_3^b 172(3) 6 . . 5_554 ?
F3_3^b B1_3^b F4_3^b F2_3^b -8(3) 2_554 . . 5_554 ?
F3_3^b B1_3^b F4_3^b F2_3^b 36(3) . . . 5_554 ?
F2_3^b B1_3^b F4_3^b F2_3^b 180.002(0) . . . 5_554 ?
F2_3^b B1_3^b F4_3^b F2_3^b 27(4) 6 . . 5_554 ?
F2_3^b B1_3^b F4_3^b F2_3^b -153(4) 2_554 . . 5_554 ?
F5_3^b B1_3^b F4_3^b F2_3^b -76.5(19) . . . 5_554 ?
F5_3^b B1_3^b F4_3^b F2_3^b 103.5(19) 5_554 . . 5_554 ?
F3_3^b B1_3^b F4_3^b F2_3^b 8(3) 5_554 . . 2_554 ?
F3_3^b B1_3^b F4_3^b F2_3^b -36(3) 6 . . 2_554 ?
F3_3^b B1_3^b F4_3^b F2_3^b 144(3) 2_554 . . 2_554 ?
F3_3^b B1_3^b F4_3^b F2_3^b -172(3) . . . 2_554 ?
F2_3^b B1_3^b F4_3^b F2_3^b -27(4) . . . 2_554 ?
F2_3^b B1_3^b F4_3^b F2_3^b 180.000(2) 6 . . 2_554 ?
F2_3^b B1_3^b F4_3^b F2_3^b 153(4) 5_554 . . 2_554 ?
F5_3^b B1_3^b F4_3^b F2_3^b 76.5(19) . . . 2_554 ?
F5_3^b B1_3^b F4_3^b F2_3^b -103.5(19) 5_554 . . 2_554 ?
F3_3^b B1_3^b F5_3^b F3_3^b 83(3) 6 . . 5_554 ?
F3_3^b B1_3^b F5_3^b F3_3^b -97(3) 2_554 . . 5_554 ?
F3_3^b B1_3^b F5_3^b F3_3^b 180.0 . . . 5_554 ?
F2_3^b B1_3^b F5_3^b F3_3^b 63(2) . . . 5_554 ?
F2_3^b B1_3^b F5_3^b F3_3^b -159.5(18) 6 . . 5_554 ?
F2_3^b B1_3^b F5_3^b F3_3^b 20.5(18) 2_554 . . 5_554 ?
F2_3^b B1_3^b F5_3^b F3_3^b -117(2) 5_554 . . 5_554 ?
F4_3^b B1_3^b F5_3^b F3_3^b -48.3(16) . . . 5_554 ?
F4_3^b B1_3^b F5_3^b F3_3^b 131.7(16) 5_554 . . 5_554 ?
F3_3^b B1_3^b F5_3^b F3_3^b 97(3) 5_554 . . 2_554 ?
F3_3^b B1_3^b F5_3^b F3_3^b 180.000(7) 6 . . 2_554 ?
F3_3^b B1_3^b F5_3^b F3_3^b -83(3) . . . 2_554 ?
F2_3^b B1_3^b F5_3^b F3_3^b 159.5(18) . . . 2_554 ?
F2_3^b B1_3^b F5_3^b F3_3^b -63(2) 6 . . 2_554 ?
F2_3^b B1_3^b F5_3^b F3_3^b 117(2) 2_554 . . 2_554 ?
F2_3^b B1_3^b F5_3^b F3_3^b -20.5(18) 5_554 . . 2_554 ?
F4_3^b B1_3^b F5_3^b F3_3^b 48.3(16) . . . 2_554 ?
F4_3^b B1_3^b F5_3^b F3_3^b -131.7(16) 5_554 . . 2_554 ?
F3_3^b B1_3^b F5_3^b F2_3^b -20.5(18) 5_554 . . 2_554 ?
F3_3^b B1_3^b F5_3^b F2_3^b 63(2) 6 . . 2_554 ?
F3_3^b B1_3^b F5_3^b F2_3^b -117(2) 2_554 . . 2_554 ?
F3_3^b B1_3^b F5_3^b F2_3^b 159.5(18) . . . 2_554 ?
F2_3^b B1_3^b F5_3^b F2_3^b 42(3) . . . 2_554 ?
F2_3^b B1_3^b F5_3^b F2_3^b 180.000(2) 6 . . 2_554 ?
F2_3^b B1_3^b F5_3^b F2_3^b -138(3) 5_554 . . 2_554 ?
F4_3^b B1_3^b F5_3^b F2_3^b -68.8(14) . . . 2_554 ?
F4_3^b B1_3^b F5_3^b F2_3^b 111.2(14) 5_554 . . 2_554 ?
F3_3^b B1_3^b F5_3^b F2_3^b 117(2) 5_554 . . 5_554 ?
F3_3^b B1_3^b F5_3^b F2_3^b -159.5(18) 6 . . 5_554 ?
F3_3^b B1_3^b F5_3^b F2_3^b 20.5(18) 2_554 . . 5_554 ?
F3_3^b B1_3^b F5_3^b F2_3^b -63(2) . . . 5_554 ?
F2_3^b B1_3^b F5_3^b F2_3^b 180.002(7) . . . 5_554 ?
F2_3^b B1_3^b F5_3^b F2_3^b -42(3) 6 . . 5_554 ?
F2_3^b B1_3^b F5_3^b F2_3^b 138(3) 2_554 . . 5_554 ?
F4_3^b B1_3^b F5_3^b F2_3^b 68.8(14) . . . 5_554 ?
F4_3^b B1_3^b F5_3^b F2_3^b -111.2(14) 5_554 . . 5_554 ?
B1_4 B1_4 F3_4^a F5_4^a -94.0(16) 2_655 . . 2_655 ?
F4_4^a B1_4 F3_4^a F5_4^a -175(2) 2_655 . . 2_655 ?
F5_4^a B1_4 F3_4^a F5_4^a -28(3) . . . 2_655 ?
F4_4^a B1_4 F3_4^a F5_4^a -160(2) . . . 2_655 ?
F2_4^a B1_4 F3_4^a F5_4^a 86.8(16) . . . 2_655 ?
F5_4^a B1_4 F3_4^a B1_4 94.0(16) 2_655 . . 2_655 ?
F4_4^a B1_4 F3_4^a B1_4 -81.0(17) 2_655 . . 2_655 ?
F5_4^a B1_4 F3_4^a B1_4 65.7(14) . . . 2_655 ?
F4_4^a B1_4 F3_4^a B1_4 -65.7(16) . . . 2_655 ?
F2_4^a B1_4 F3_4^a B1_4 -179.3(9) . . . 2_655 ?
B1_4 B1_4 F4_4^a F4_4^a -129(17) 2_655 . . 2_655 ?
F5_4^a B1_4 F4_4^a F4_4^a -94(16) 2_655 . . 2_655 ?
F5_4^a B1_4 F4_4^a F4_4^a -175(15) . . . 2_655 ?
F2_4^a B1_4 F4_4^a F4_4^a 40(17) . . . 2_655 ?
F5_4^a B1_4 F4_4^a B1_4 36(3) 2_655 . . 2_655 ?
F4_4^a B1_4 F4_4^a B1_4 129(17) 2_655 . . 2_655 ?
F5_4^a B1_4 F4_4^a B1_4 -45(3) . . . 2_655 ?
F2_4^a B1_4 F4_4^a B1_4 170(4) . . . 2_655 ?
B1_4 B1_4 F5_4^a F5_4^a 86(3) 2_655 . . 2_655 ?
F4_4^a B1_4 F5_4^a F5_4^a 128(5) 2_655 . . 2_655 ?
F4_4^a B1_4 F5_4^a F5_4^a 131(4) . . . 2_655 ?
F2_4^a B1_4 F5_4^a F5_4^a -84(3) . . . 2_655 ?
F5_4^a B1_4 F5_4^a B1_4 -86(3) 2_655 . . 2_655 ?
F4_4^a B1_4 F5_4^a B1_4 42(5) 2_655 . . 2_655 ?
F4_4^a B1_4 F5_4^a B1_4 45(4) . . . 2_655 ?
F2_4^a B1_4 F5_4^a B1_4 -171(4) . . . 2_655 ?
B1_4 B1_4 F5_4^a F3_4^a -105(3) 2_655 . . 2_655 ?
F5_4^a B1_4 F5_4^a F3_4^a 169(3) 2_655 . . 2_655 ?
F4_4^a B1_4 F5_4^a F3_4^a -63(5) 2_655 . . 2_655 ?
F4_4^a B1_4 F5_4^a F3_4^a -61(4) . . . 2_655 ?
F2_4^a B1_4 F5_4^a F3_4^a 84.1(17) . . . 2_655 ?
B1_4 B1_4 F2_4^b F2_4^b 171(8) 2_655 . . 2_655 ?
F3_4^b B1_4 F2_4^b F2_4^b 141(6) 2_655 . . 2_655 ?
F4_4^b B1_4 F2_4^b F2_4^b 63(7) . . . 2_655 ?
F3_4^b B1_4 F2_4^b F2_4^b -173(6) . . . 2_655 ?
F5_4^b B1_4 F2_4^b F2_4^b -65(7) . . . 2_655 ?
F2_4^b B1_4 F2_4^b B1_4 -171(8) 2_655 . . 2_655 ?
F3_4^b B1_4 F2_4^b B1_4 -31(6) 2_655 . . 2_655 ?
F4_4^b B1_4 F2_4^b B1_4 -108(4) . . . 2_655 ?
F3_4^b B1_4 F2_4^b B1_4 16(3) . . . 2_655 ?
F5_4^b B1_4 F2_4^b B1_4 123(4) . . . 2_655 ?
F2_4^b B1_4 F3_4^b B1_4 -25(6) 2_655 . . 2_655 ?
F3_4^b B1_4 F3_4^b B1_4 139(6) 2_655 . . 2_655 ?
F4_4^b B1_4 F3_4^b B1_4 111(4) . . . 2_655 ?
F2_4^b B1_4 F3_4^b B1_4 -17(3) . . . 2_655 ?
F5_4^b B1_4 F3_4^b B1_4 -137(4) . . . 2_655 ?
B1_4 B1_4 F3_4^b F3_4^b -139(6) 2_655 . . 2_655 ?
F2_4^b B1_4 F3_4^b F3_4^b -163(5) 2_655 . . 2_655 ?
F4_4^b B1_4 F3_4^b F3_4^b -28(5) . . . 2_655 ?
F2_4^b B1_4 F3_4^b F3_4^b -156(4) . . . 2_655 ?
F5_4^b B1_4 F3_4^b F3_4^b 84(4) . . . 2_655 ?
B1_4 B1_4 F3_4^b F4_4^b 55(3) 2_655 . . 2_655 ?
F2_4^b B1_4 F3_4^b F4_4^b 31(7) 2_655 . . 2_655 ?
F3_4^b B1_4 F3_4^b F4_4^b -166(6) 2_655 . . 2_655 ?
F4_4^b B1_4 F3_4^b F4_4^b 166.2(16) . . . 2_655 ?
F2_4^b B1_4 F3_4^b F4_4^b 39(4) . . . 2_655 ?
F5_4^b B1_4 F3_4^b F4_4^b -82(2) . . . 2_655 ?
B1_4 B1_4 F4_4^b F3_4^b 85(3) 2_655 . . 2_655 ?
F2_4^b B1_4 F4_4^b F3_4^b -178(3) 2_655 . . 2_655 ?
F2_4^b B1_4 F4_4^b F3_4^b 149(3) . . . 2_655 ?
F3_4^b B1_4 F4_4^b F3_4^b 26(4) . . . 2_655 ?
F5_4^b B1_4 F4_4^b F3_4^b -78(3) . . . 2_655 ?
F2_4^b B1_4 F4_4^b B1_4 98(3) 2_655 . . 2_655 ?
F3_4^b B1_4 F4_4^b B1_4 -85(3) 2_655 . . 2_655 ?
F2_4^b B1_4 F4_4^b B1_4 65(2) . . . 2_655 ?
F3_4^b B1_4 F4_4^b B1_4 -58.9(19) . . . 2_655 ?
F5_4^b B1_4 F4_4^b B1_4 -162.9(15) . . . 2_655 ?
B1_4 B1_4 F5_4^b C3_5^b 127(3) 2_655 . . 8 ?
F2_4^b B1_4 F5_4^b C3_5^b 26(4) 2_655 . . 8 ?
F3_4^b B1_4 F5_4^b C3_5^b -133(4) 2_655 . . 8 ?
F4_4^b B1_4 F5_4^b C3_5^b -73(4) . . . 8 ?
F2_4^b B1_4 F5_4^b C3_5^b 59(4) . . . 8 ?
F3_4^b B1_4 F5_4^b C3_5^b 174(4) . . . 8 ?
F2_4^b B1_4 F5_4^b B1_4 -102(3) 2_655 . . 2_655 ?
F3_4^b B1_4 F5_4^b B1_4 100.3(18) 2_655 . . 2_655 ?
F4_4^b B1_4 F5_4^b B1_4 159.9(18) . . . 2_655 ?
F2_4^b B1_4 F5_4^b B1_4 -68(2) . . . 2_655 ?
F3_4^b B1_4 F5_4^b B1_4 46.7(15) . . . 2_655 ?
N1_5^b C2_5^b C3_5^b F5_4^b 56(21) . . . 8_454 ?

loop_
_shelx_include_file_name
_shelx_include_file
_shelx_include_file_checksum
grade-BF4.dfix
;
REM Produced by Grade Web Server http://grade.globalphasing.org
REM --------- service provided by Global Phasing Ltd. ---------
REM
REM GEN: Generated by GRADE 1.2.13 (August 12 2017)
REM GEN: from mol2 file
REM GEN: using MOGUL 1.8.0(224370), CSD as540be, with quantum mechanics AM1
REM Compound InChI OADPYROAGNTBKO-UHFFFAOYSA-N
REM Compound full name borate
REM
REM Number of restraints found:
REM Bond lengths
REM     lengths/sigmas set by mogul                 4
REM     bonds to hydrogen set to neutron values     0
REM     bonds lengths set by partial QM             0
REM Bond Angles
REM     angles/sigmas set by mogul                  6
REM     non-H angles set by partial QM              0
REM     H bond angles set by partial QM             0
REM Trigonal planes (atoms bonded to 3 others that are held flat)
REM     trigonal atoms from 3 mogul bond angles     0
REM     atoms NOT trigonal from 3 mogul angles      0
REM     trigonal atoms from partial QM              0
REM     atoms not trigonal from partial QM          0
REM Torsions and 1-4 planes
REM     bonds where mogul states cis/trans          0
REM     bonds mogul indicates flat                  0
REM     bonds mogul indicates 3-fold staggered      0
REM     bonds mogul indicates not flat              0
REM     in flat 5/6 membered rings after PQM        0
REM     other flat bonds after partial QM           0
REM     sp3-sp3 set 3-fold staggered by QM          0
REM     All other torsions (unrestrained)           0
REM Total charge set to -1
REM Bonds defined by QM have a sigma set to 0.030 Angs
REM Angles defined by QM have a sigma set to 3.0 degrees

REM grade-cif2shelx output
REM Version: 0.0.5 <Dec 20 2013>
REM grade-cif2shelx extracts restraints from a grade CIF file
REM and translates them into SHELX syntax.
REM authors Oliver Smart and Julian Holstein.

REM bonds:
DFIX_BF4 1.375 0.032 B1 F2
DFIX_BF4 1.375 0.032 B1 F3
DFIX_BF4 1.375 0.032 B1 F4
DFIX_BF4 1.375 0.032 B1 F5

REM angles SHELX uses 1,3 distance restraints for angles,
REM these are derived by trig from the grade angle and two bond lengths:
REM F2 B1 F3 ang=109.5,5.0 b12=1.375,0.032 b23=1.375,0.032
DANG_BF4 2.246 0.078 F2 F3
REM F2 B1 F4 ang=109.5,5.0 b12=1.375,0.032 b23=1.375,0.032
DANG_BF4 2.246 0.078 F2 F4
REM F3 B1 F4 ang=109.5,5.0 b12=1.375,0.032 b23=1.375,0.032
DANG_BF4 2.246 0.078 F3 F4
REM F2 B1 F5 ang=109.5,5.0 b12=1.375,0.032 b23=1.375,0.032
DANG_BF4 2.246 0.078 F2 F5
REM F3 B1 F5 ang=109.5,5.0 b12=1.375,0.032 b23=1.375,0.032
DANG_BF4 2.246 0.078 F3 F5
REM F4 B1 F5 ang=109.5,5.0 b12=1.375,0.032 b23=1.375,0.032
DANG_BF4 2.246 0.078 F4 F5
;
7769
grade-ACN.dfix
;
REM Produced by Grade Web Server http://grade.globalphasing.org
REM --------- service provided by Global Phasing Ltd. ---------
REM
REM GEN: Generated by GRADE 1.2.19 (Nov 11 2019)
REM GEN: from mol2 file
REM GEN: using MOGUL 1.8.5(274361), CSD as541be, with quantum mechanics RM1
REM Compound InChI WEVYAHXRMPXWCK-UHFFFAOYSA-N
REM Compound full name acetonitrile
REM
REM Number of restraints found:
REM Bond lengths
REM     lengths/sigmas set by mogul                 0
REM     bonds to hydrogen set to neutron values     3
REM     bonds lengths set by partial QM             2
REM Bond Angles
REM     angles/sigmas set by mogul                  0
REM     non-H angles set by partial QM              1
REM     H bond angles set by partial QM             6
REM Trigonal planes (atoms bonded to 3 others that are held flat)
REM     trigonal atoms from 3 mogul bond angles     0
REM     atoms NOT trigonal from 3 mogul angles      0
REM     trigonal atoms from partial QM              0
REM     atoms not trigonal from partial QM          0
REM Torsions and 1-4 planes
REM     bonds where mogul states cis/trans          0
REM     bonds mogul indicates flat                  0
REM     bonds mogul indicates 3-fold staggered      0
REM     bonds mogul indicates not flat              0
REM     in flat 5/6 membered rings after PQM        0
REM     other flat bonds after partial QM           0
REM     sp3-sp3 set 3-fold staggered by QM          0
REM     All other torsions (unrestrained)           1
REM Total charge set to 0
REM Bonds defined by QM have a sigma set to 0.030 Angs
REM Angles defined by QM have a sigma set to 3.0 degrees

REM grade-cif2shelx output
REM Version: 0.0.5 <Dec 20 2013>
REM grade-cif2shelx extracts restraints from a grade CIF file
REM and translates them into SHELX syntax.
REM authors Oliver Smart and Julian Holstein.

REM bonds:
DFIX_ACN 1.444 0.030 C2 C3
DFIX_ACN 1.156 0.030 C2 N1

REM angles SHELX uses 1,3 distance restraints for angles,
REM these are derived by trig from the grade angle and two bond lengths:
REM C3 C2 N1 ang=180.0,3.0 b12=1.444,0.030 b23=1.156,0.030
DANG_ACN 2.600 0.042 C3 N1
;
39387
